data_9012509
loop_
_publ_author_name
'Marsh, R. E.'
'Schomaker, V.'

_publ_section_title
;
 Some incorrect space groups in Inorganic Chemistry, Volume 16
;
_journal_name_full 'Inorganic Chemistry'
_journal_page_first 2331
_journal_page_last 2336
_journal_paper_doi 10.1021/ic50198a064
_journal_volume 18
_journal_year 1979
_chemical_formula_structural CaC3H2O4*2H2O
_chemical_formula_sum 'C3 H6 Ca O6'
_space_group_IT_number 12
_symmetry_space_group_name_Hall '-C 2y'
_symmetry_space_group_name_H-M 'C 1 2/m 1'
_cell_angle_alpha 90
_cell_angle_beta 106.28
_cell_angle_gamma 90
_cell_length_a 13.955
_cell_length_b 6.855
_cell_length_c 6.835
_cell_formula_units_Z 4
_cell_volume 627.629
_database_code_amcsd 0012690
_exptl_crystal_density_diffrn 1.885
_cod_original_formula_sum 'Ca C3 O6 H6'
_cod_database_code 9012509
_amcsd_formula_title CaC3H2O4*2H2O

loop_
_space_group_symop_operation_xyz
x,y,z
1/2+x,1/2+y,z
x,-y,z
1/2+x,1/2-y,z
-x,y,-z
1/2-x,1/2+y,-z
-x,-y,-z
1/2-x,1/2-y,-z

loop_
_atom_site_aniso_label
_atom_site_aniso_U_11
_atom_site_aniso_U_22
_atom_site_aniso_U_33
_atom_site_aniso_U_12
_atom_site_aniso_U_13
_atom_site_aniso_U_23
Ca 0.02491 0.01452 0.01875 0.00000 0.00935 0.00000
C1 0.02091 0.01952 0.01417 0.00000 0.00312 0.00000
C2 0.01909 0.02523 0.02094 0.00000 0.00668 0.00000
C3 0.02182 0.02357 0.02137 0.00000 0.01024 0.00000
O12 0.04454 0.01666 0.03685 0.00698 0.02449 0.00319
O34 0.04727 0.02047 0.02442 -0.00047 0.00490 0.00296
O5 0.03454 0.03761 0.03555 -0.00698 0.00089 0.01048
O6 0.03454 0.02262 0.02704 0.00000 0.01469 0.00000

loop_
_atom_site_label
_atom_site_fract_x
_atom_site_fract_y
_atom_site_fract_z
_atom_site_occupancy
_atom_site_U_iso_or_equiv
Ca 0.22270 0.00000 0.12314 1.00000 ?
C1 0.35320 0.00000 -0.14070 1.00000 ?
C2 0.42970 0.00000 -0.26380 1.00000 ?
C3 0.37540 0.00000 -0.49210 1.00000 ?
O12 0.32310 0.16000 -0.09080 1.00000 ?
O34 0.35190 0.16060 -0.58300 1.00000 ?
O5 0.12450 0.00000 0.36140 1.00000 ?
O6 0.08630 0.03640 -0.17700 0.50000 ?
H2 0.47200 0.11200 -0.22900 1.00000 0.01900
H5 0.13600 0.10000 0.44300 1.00000 0.07346
H6 0.09300 0.13900 -0.23700 0.50000 0.06586
H6' 0.03100 0.00000 -0.21600 1.00000 0.07219

loop_
_cod_related_entry_id
_cod_related_entry_database
_cod_related_entry_code
1 AMCSD 0012690
